data_4516687
loop_
_publ_author_name
'Liu, Ren-Rong'
'Wang, Dan-Jie'
'Wu, Liang'
'Xiang, Bin'
'Zhang, Guo-Qi'
'Gao, Jian-Rong'
'Jia, Yi-Xia'

_publ_section_title
;
 Nickel-Catalyzed Enantioselective Addition of Styrenes to Cyclic
 N-Sulfonyl \a-Ketiminoesters
;
_journal_issue 11
_journal_name_full 'ACS Catalysis'
_journal_page_first 6524
_journal_paper_doi 10.1021/acscatal.5b01793
_journal_volume 5
_journal_year 2015
_chemical_formula_sum 'C25 H23 N O5 S'
_chemical_formula_weight 449.50
_space_group_IT_number 19
_space_group_name_Hall 'P 2ac 2ab'
_space_group_name_H-M_alt 'P 21 21 21'
_symmetry_cell_setting orthorhombic
_symmetry_space_group_name_H-M 'P 21 21 21'
_atom_sites_solution_hydrogens geom
_atom_sites_solution_primary direct
_atom_sites_solution_secondary difmap
_audit_creation_method SHELXL-97
_cell_angle_alpha 90.00
_cell_angle_beta 90.00
_cell_angle_gamma 90.00
_cell_formula_units_Z 4
_cell_length_a 8.8035(2)
_cell_length_b 14.9120(3)
_cell_length_c 17.9438(5)
_cell_measurement_reflns_used 6138
_cell_measurement_temperature 293(2)
_cell_measurement_theta_max 1.00000
_cell_measurement_theta_min 0.50988
_cell_volume 2355.62(10)
_computing_cell_refinement CrysAlisPro
_computing_data_collection CrysAlisPro
_computing_data_reduction CrysAlisPro
_computing_molecular_graphics 'SHELXL-97 (Sheldrick, 1997)'
_computing_publication_material 'SHELXL-97 (Sheldrick, 1997)'
_computing_structure_refinement 'SHELXL-97 (Sheldrick, 1997)'
_computing_structure_solution 'SHELXS-97 (Sheldrick, 1990)'
_diffrn_ambient_temperature 293(2)
_diffrn_measured_fraction_theta_full 0.999
_diffrn_measured_fraction_theta_max 0.999
_diffrn_measurement_device_type 'Xcalibur, Eos, Gemini ultra'
_diffrn_radiation_monochromator graphite
_diffrn_radiation_source 'Enhance Ultra (Cu) X-ray Source'
_diffrn_radiation_type CuK\a
_diffrn_radiation_wavelength 1.54178
_diffrn_reflns_av_R_equivalents 0.0253
_diffrn_reflns_av_sigmaI/netI 0.0297
_diffrn_reflns_limit_h_max 10
_diffrn_reflns_limit_h_min -9
_diffrn_reflns_limit_k_max 14
_diffrn_reflns_limit_k_min -17
_diffrn_reflns_limit_l_max 20
_diffrn_reflns_limit_l_min -20
_diffrn_reflns_number 11740
_diffrn_reflns_theta_full 62.55
_diffrn_reflns_theta_max 62.55
_diffrn_reflns_theta_min 3.85
_exptl_absorpt_coefficient_mu 1.516
_exptl_absorpt_correction_T_max 0.7031
_exptl_absorpt_correction_T_min 0.6190
_exptl_absorpt_correction_type multi-scan
_exptl_crystal_colour colorless
_exptl_crystal_density_diffrn 1.267
_exptl_crystal_density_method 'not measured'
_exptl_crystal_description block
_exptl_crystal_F_000 944
_exptl_crystal_size_max 0.35
_exptl_crystal_size_mid 0.30
_exptl_crystal_size_min 0.25
_refine_diff_density_max 0.184
_refine_diff_density_min -0.161
_refine_diff_density_rms 0.028
_refine_ls_abs_structure_details 'Flack H D (1983), Acta Cryst. A39, 876-881'
_refine_ls_abs_structure_Flack -0.015(16)
_refine_ls_extinction_coef 0.0065(3)
_refine_ls_extinction_expression Fc^*^=kFc[1+0.001xFc^2^\l^3^/sin(2\q)]^-1/4^
_refine_ls_extinction_method SHELXL
_refine_ls_goodness_of_fit_ref 1.071
_refine_ls_hydrogen_treatment mixed
_refine_ls_matrix_type full
_refine_ls_number_parameters 290
_refine_ls_number_reflns 3670
_refine_ls_number_restraints 0
_refine_ls_restrained_S_all 1.071
_refine_ls_R_factor_all 0.0372
_refine_ls_R_factor_gt 0.0326
_refine_ls_shift/su_max 0.001
_refine_ls_shift/su_mean 0.000
_refine_ls_structure_factor_coef Fsqd
_refine_ls_weighting_details 'calc w=1/[\s^2^(Fo^2^)+(0.0429P)^2^+0.1923P] where P=(Fo^2^+2Fc^2^)/3'
_refine_ls_weighting_scheme calc
_refine_ls_wR_factor_gt 0.0799
_refine_ls_wR_factor_ref 0.0870
_reflns_number_gt 3391
_reflns_number_total 3670
_reflns_threshold_expression >2sigma(I)
_cod_data_source_file cs5b01793_si_002.cif
_cod_data_source_block p
_cod_original_sg_symbol_H-M 'P2(1)2(1)2(1) '
_cod_database_code 4516687

loop_
_symmetry_equiv_pos_as_xyz
'x, y, z'
'-x+1/2, -y, z+1/2'
'-x, y+1/2, -z+1/2'
'x+1/2, -y+1/2, -z'

loop_
_atom_site_label
_atom_site_type_symbol
_atom_site_fract_x
_atom_site_fract_y
_atom_site_fract_z
_atom_site_U_iso_or_equiv
_atom_site_adp_type
_atom_site_occupancy
_atom_site_symmetry_multiplicity
_atom_site_calc_flag
_atom_site_refinement_flags
S1 S 0.04348(6) 0.71568(3) 0.87415(3) 0.04873(18) Uani 1 1 d .
O1 O 0.0439(2) 0.63266(10) 0.83527(10) 0.0709(5) Uani 1 1 d .
O3 O 0.47230(18) 0.74681(11) 0.86221(10) 0.0668(5) Uani 1 1 d .
O2 O -0.01537(18) 0.71524(11) 0.94813(9) 0.0670(5) Uani 1 1 d .
N1 N 0.21872(19) 0.76330(10) 0.87134(10) 0.0432(4) Uani 1 1 d .
O4 O 0.2975(2) 0.74783(11) 0.72805(9) 0.0636(5) Uani 1 1 d .
C19 C 0.3546(3) 0.71625(15) 0.88512(13) 0.0491(5) Uani 1 1 d .
O51 O 0.39458(19) 0.88691(12) 0.72420(9) 0.0645(5) Uani 1 1 d .
C11 C 0.2975(3) 0.92455(13) 0.86931(13) 0.0512(6) Uani 1 1 d .
H11A H 0.4019 0.9100 0.8815 0.061 Uiso 1 1 calc R
H11B H 0.2991 0.9768 0.8372 0.061 Uiso 1 1 calc R
C10 C 0.2289(2) 0.84605(13) 0.82578(12) 0.0445(5) Uani 1 1 d .
C20 C 0.3447(3) 0.63029(14) 0.92619(13) 0.0492(6) Uani 1 1 d .
C25 C 0.2702(3) 0.62160(15) 0.99405(13) 0.0548(6) Uani 1 1 d .
H25A H 0.2219 0.6707 1.0154 0.066 Uiso 1 1 calc R
C9 C 0.3201(3) 0.83018(16) 0.75406(13) 0.0496(6) Uani 1 1 d .
C21 C 0.4196(3) 0.55679(16) 0.89603(14) 0.0607(7) Uani 1 1 d .
H21A H 0.4728 0.5628 0.8515 0.073 Uiso 1 1 calc R
C6 C -0.0374(3) 0.80122(13) 0.82239(12) 0.0460(5) Uani 1 1 d .
C1 C 0.0667(2) 0.86504(14) 0.80169(12) 0.0460(5) Uani 1 1 d .
C13 C 0.2736(3) 1.03612(15) 0.97194(14) 0.0554(6) Uani 1 1 d .
C2 C 0.0188(3) 0.93813(16) 0.76015(14) 0.0594(6) Uani 1 1 d .
H2A H 0.0875 0.9820 0.7452 0.071 Uiso 1 1 calc R
C5 C -0.1898(3) 0.80736(17) 0.80369(15) 0.0611(7) Uani 1 1 d .
H5A H -0.2588 0.7636 0.8184 0.073 Uiso 1 1 calc R
C23 C 0.3389(4) 0.46708(18) 0.99743(17) 0.0744(8) Uani 1 1 d .
H23A H 0.3343 0.4115 1.0209 0.089 Uiso 1 1 calc R
C4 C -0.2355(3) 0.8806(2) 0.76261(16) 0.0684(7) Uani 1 1 d .
H4A H -0.3370 0.8866 0.7491 0.082 Uiso 1 1 calc R
C18 C 0.2274(3) 1.11683(17) 0.94157(17) 0.0707(7) Uani 1 1 d .
H18A H 0.1553 1.1169 0.9036 0.085 Uiso 1 1 calc R
C12 C 0.2150(3) 0.94894(16) 0.94082(15) 0.0640(7) Uani 1 1 d .
H12A H 0.1070 0.9542 0.9309 0.077 Uiso 1 1 calc R
H12B H 0.2293 0.9016 0.9773 0.077 Uiso 1 1 calc R
C24 C 0.2685(3) 0.53979(17) 1.02946(15) 0.0666(7) Uani 1 1 d .
H24A H 0.2197 0.5337 1.0751 0.080 Uiso 1 1 calc R
C8 C 0.3890(4) 0.7215(2) 0.66403(15) 0.0818(9) Uani 1 1 d .
H8A H 0.3433 0.7438 0.6185 0.098 Uiso 1 1 calc R
H8B H 0.4903 0.7465 0.6683 0.098 Uiso 1 1 calc R
C14 C 0.3804(3) 1.03899(19) 1.02794(16) 0.0700(8) Uani 1 1 d .
H14A H 0.4133 0.9860 1.0499 0.084 Uiso 1 1 calc R
C22 C 0.4157(3) 0.47551(17) 0.93142(17) 0.0738(8) Uani 1 1 d .
H22A H 0.4649 0.4263 0.9108 0.089 Uiso 1 1 calc R
C3 C -0.1323(3) 0.94457(19) 0.74147(16) 0.0686(8) Uani 1 1 d .
H3A H -0.1653 0.9936 0.7138 0.082 Uiso 1 1 calc R
C17 C 0.2861(4) 1.19726(18) 0.9665(2) 0.0842(9) Uani 1 1 d .
H17A H 0.2527 1.2510 0.9459 0.101 Uiso 1 1 calc R
C16 C 0.3930(4) 1.1976(2) 1.0212(2) 0.0851(10) Uani 1 1 d .
H16A H 0.4342 1.2516 1.0376 0.102 Uiso 1 1 calc R
C15 C 0.4390(4) 1.1197(2) 1.05166(17) 0.0859(9) Uani 1 1 d .
H15A H 0.5115 1.1204 1.0893 0.103 Uiso 1 1 calc R
C7 C 0.3966(5) 0.6263(2) 0.6622(2) 0.1272(16) Uani 1 1 d .
H7A H 0.4544 0.6076 0.6196 0.191 Uiso 1 1 calc R
H7B H 0.2957 0.6021 0.6589 0.191 Uiso 1 1 calc R
H7C H 0.4446 0.6049 0.7068 0.191 Uiso 1 1 calc R

loop_
_atom_site_aniso_label
_atom_site_aniso_U_11
_atom_site_aniso_U_22
_atom_site_aniso_U_33
_atom_site_aniso_U_23
_atom_site_aniso_U_13
_atom_site_aniso_U_12
S1 0.0365(3) 0.0401(3) 0.0695(4) 0.0016(3) 0.0065(3) -0.0037(2)
O1 0.0610(11) 0.0413(8) 0.1104(14) -0.0160(8) -0.0060(11) -0.0049(9)
O3 0.0335(9) 0.0768(11) 0.0901(12) 0.0166(10) 0.0084(10) 0.0022(8)
O2 0.0512(10) 0.0770(10) 0.0726(10) 0.0194(9) 0.0228(9) 0.0076(9)
N1 0.0331(9) 0.0403(9) 0.0561(10) 0.0013(8) 0.0054(9) -0.0019(8)
O4 0.0665(11) 0.0644(10) 0.0599(10) -0.0092(8) 0.0177(9) -0.0008(9)
C19 0.0370(13) 0.0536(12) 0.0566(13) -0.0035(12) 0.0025(11) 0.0021(12)
O51 0.0522(10) 0.0737(11) 0.0674(10) 0.0114(9) 0.0153(9) -0.0080(9)
C11 0.0396(12) 0.0454(12) 0.0687(15) -0.0012(11) 0.0044(12) -0.0076(10)
C10 0.0359(12) 0.0418(11) 0.0559(13) 0.0044(10) 0.0065(10) -0.0013(10)
C20 0.0431(13) 0.0479(12) 0.0566(14) -0.0043(11) -0.0061(11) 0.0028(11)
C25 0.0570(16) 0.0492(13) 0.0582(14) -0.0009(11) -0.0016(12) -0.0015(12)
C9 0.0363(13) 0.0549(14) 0.0576(15) 0.0057(12) 0.0019(11) 0.0025(12)
C21 0.0600(16) 0.0618(14) 0.0602(14) -0.0076(12) -0.0081(12) 0.0139(13)
C6 0.0348(11) 0.0447(11) 0.0586(13) -0.0015(10) 0.0061(11) 0.0032(11)
C1 0.0357(13) 0.0454(11) 0.0570(13) -0.0002(10) 0.0056(11) -0.0009(11)
C13 0.0488(15) 0.0492(13) 0.0682(16) -0.0054(12) 0.0152(13) -0.0046(12)
C2 0.0462(15) 0.0540(13) 0.0779(16) 0.0109(12) 0.0063(13) -0.0010(12)
C5 0.0379(14) 0.0627(15) 0.0828(18) 0.0011(14) 0.0021(13) -0.0082(13)
C23 0.084(2) 0.0482(15) 0.091(2) 0.0055(15) -0.0211(18) 0.0052(15)
C4 0.0381(15) 0.0780(18) 0.0891(19) 0.0106(16) -0.0061(14) 0.0060(14)
C18 0.0576(17) 0.0593(15) 0.095(2) -0.0047(15) -0.0051(16) 0.0004(14)
C12 0.0653(17) 0.0537(13) 0.0731(16) -0.0111(12) 0.0170(14) -0.0163(13)
C24 0.0685(19) 0.0655(16) 0.0659(16) 0.0117(13) -0.0069(15) -0.0111(15)
C8 0.093(2) 0.094(2) 0.0592(16) -0.0088(16) 0.0250(15) 0.0172(18)
C14 0.0704(19) 0.0624(16) 0.0772(18) -0.0011(14) -0.0031(16) 0.0039(15)
C22 0.084(2) 0.0564(15) 0.081(2) -0.0125(14) -0.0158(17) 0.0168(15)
C3 0.0519(17) 0.0677(16) 0.0861(19) 0.0183(15) -0.0024(15) 0.0085(14)
C17 0.072(2) 0.0502(15) 0.130(3) -0.0041(16) 0.009(2) 0.0068(15)
C16 0.073(2) 0.0634(19) 0.119(3) -0.0322(19) 0.008(2) -0.0071(16)
C15 0.076(2) 0.094(2) 0.088(2) -0.0204(18) -0.0105(18) -0.006(2)
C7 0.182(4) 0.082(2) 0.118(3) -0.029(2) 0.074(3) -0.012(3)

loop_
_atom_type_symbol
_atom_type_description
_atom_type_scat_dispersion_real
_atom_type_scat_dispersion_imag
_atom_type_scat_source
C C 0.0181 0.0091 'International Tables Vol C Tables 4.2.6.8 and 6.1.1.4'
H H 0.0000 0.0000 'International Tables Vol C Tables 4.2.6.8 and 6.1.1.4'
N N 0.0311 0.0180 'International Tables Vol C Tables 4.2.6.8 and 6.1.1.4'
O O 0.0492 0.0322 'International Tables Vol C Tables 4.2.6.8 and 6.1.1.4'
S S 0.3331 0.5567 'International Tables Vol C Tables 4.2.6.8 and 6.1.1.4'

loop_
_geom_angle_atom_site_label_1
_geom_angle_atom_site_label_2
_geom_angle_atom_site_label_3
_geom_angle
O1 S1 O2 117.02(11)
O1 S1 N1 110.32(10)
O2 S1 N1 111.08(10)
O1 S1 C6 112.31(11)
O2 S1 C6 110.70(10)
N1 S1 C6 92.85(10)
C19 N1 C10 117.36(17)
C19 N1 S1 123.90(14)
C10 N1 S1 114.79(13)
C9 O4 C8 116.3(2)
O3 C19 N1 118.8(2)
O3 C19 C20 123.2(2)
N1 C19 C20 117.91(19)
C12 C11 C10 115.19(18)
N1 C10 C1 104.77(16)
N1 C10 C11 112.27(17)
C1 C10 C11 111.91(17)
N1 C10 C9 111.45(16)
C1 C10 C9 106.38(18)
C11 C10 C9 109.84(18)
C25 C20 C21 119.5(2)
C25 C20 C19 123.0(2)
C21 C20 C19 117.4(2)
C24 C25 C20 119.5(2)
O51 C9 O4 125.3(2)
O51 C9 C10 123.6(2)
O4 C9 C10 111.00(19)
C22 C21 C20 120.4(2)
C1 C6 C5 122.4(2)
C1 C6 S1 112.41(17)
C5 C6 S1 125.23(18)
C6 C1 C2 119.2(2)
C6 C1 C10 114.95(18)
C2 C1 C10 125.9(2)
C14 C13 C18 117.5(2)
C14 C13 C12 122.1(2)
C18 C13 C12 120.3(2)
C3 C2 C1 118.7(2)
C4 C5 C6 117.7(2)
C22 C23 C24 120.8(3)
C3 C4 C5 120.4(2)
C17 C18 C13 121.2(3)
C13 C12 C11 110.9(2)
C23 C24 C25 120.1(3)
C7 C8 O4 108.3(3)
C15 C14 C13 120.6(3)
C21 C22 C23 119.7(3)
C4 C3 C2 121.7(3)
C16 C17 C18 119.8(3)
C15 C16 C17 119.8(3)
C16 C15 C14 121.1(3)

loop_
_geom_bond_atom_site_label_1
_geom_bond_atom_site_label_2
_geom_bond_distance
S1 O1 1.4210(16)
S1 O2 1.4250(16)
S1 N1 1.6990(17)
S1 C6 1.731(2)
O3 C19 1.204(3)
N1 C19 1.409(3)
N1 C10 1.483(3)
O4 C9 1.329(3)
O4 C8 1.457(3)
C19 C20 1.481(3)
O51 C9 1.197(3)
C11 C12 1.519(3)
C11 C10 1.531(3)
C10 C1 1.519(3)
C10 C9 1.535(3)
C20 C25 1.389(3)
C20 C21 1.389(3)
C25 C24 1.376(3)
C21 C22 1.369(3)
C6 C1 1.373(3)
C6 C5 1.385(3)
C1 C2 1.386(3)
C13 C14 1.377(4)
C13 C18 1.382(3)
C13 C12 1.506(3)
C2 C3 1.375(4)
C5 C4 1.378(3)
C23 C22 1.370(4)
C23 C24 1.375(4)
C4 C3 1.371(4)
C18 C17 1.380(4)
C8 C7 1.421(4)
C14 C15 1.377(4)
C17 C16 1.361(4)
C16 C15 1.346(4)
